data_7061412
loop_
_publ_author_name
'Liu, Xiao-Lin'
'Li, Yi'
'Xu, Qing-Dou'
'Wei, Zi-Qin'
'Wu, Xin-Tao'
'Sheng, Tian-Lu'

_publ_section_title
;
 A Class III asymmetric binuclear cyanido-bridged mixed-valence complex
;
_journal_issue 17
_journal_name_full 'New Journal of Chemistry'
_journal_page_first 7922
_journal_page_last 7927
_journal_paper_doi 10.1039/D2NJ00311B
_journal_volume 46
_journal_year 2022
_chemical_formula_moiety 'C57 H55 Cl N5 P2 Ru2, C H2 Cl2, B F4'
_chemical_formula_sum 'C58 H57 B Cl3 F4 N5 P2 Ru2'
_chemical_formula_weight 1281.32
_space_group_crystal_system monoclinic
_space_group_IT_number 14
_space_group_name_Hall '-P 2yn'
_space_group_name_H-M_alt 'P 1 21/n 1'
_atom_sites_solution_hydrogens geom
_audit_creation_date 2022-03-23
_audit_creation_method
;
Olex2 1.3
(compiled 2020.11.12 svn.r5f609507 for OlexSys, GUI svn.r6408)
;
_audit_update_record
;
2022-03-23 deposited with the CCDC.	2022-03-28 downloaded from the CCDC.
;
_cell_angle_alpha 90
_cell_angle_beta 91.115(2)
_cell_angle_gamma 90
_cell_formula_units_Z 4
_cell_length_a 11.0409(3)
_cell_length_b 12.7863(4)
_cell_length_c 39.5972(12)
_cell_measurement_reflns_used 17041
_cell_measurement_temperature 293(2)
_cell_measurement_theta_max 60.4670
_cell_measurement_theta_min 2.0120
_cell_volume 5589.0(3)
_computing_cell_refinement 'CrysAlisPro 1.171.41.93a (Rigaku OD, 2020)'
_computing_data_collection 'CrysAlisPro 1.171.41.93a (Rigaku OD, 2020)'
_computing_data_reduction 'CrysAlisPro 1.171.41.93a (Rigaku OD, 2020)'
_computing_molecular_graphics 'Olex2 1.3 (Dolomanov et al., 2009)'
_computing_publication_material 'Olex2 1.3 (Dolomanov et al., 2009)'
_computing_structure_refinement 'SHELXL 2018/3 (Sheldrick, 2015)'
_computing_structure_solution 'SHELXT 2018/2 (Sheldrick, 2018)'
_diffrn_ambient_temperature 293(2)
_diffrn_detector_area_resol_mean 10.0000
_diffrn_detector_type HyPix
_diffrn_measured_fraction_theta_full 0.998
_diffrn_measured_fraction_theta_max 0.970
_diffrn_measurement_details
;
List of Runs (angles in degrees, time in seconds):

  # Type    Start    End  Width  t~exp~   \w     \q     \k     \f   Frames
#--------------------------------------------------------------------------
  1  \w     76.00 112.00   0.50    0.31    --   73.53 132.00-172.00   72
  2  \w     72.00 147.00   0.50    0.31    --   73.53 137.00   4.00  150
  3  \w     69.00 147.00   0.50    0.31    --   73.53  57.00   0.00  156
  4  \w     47.00 104.00   0.50    0.31    --   73.53-132.00 118.00  114
  5  \w      1.00  64.00   0.50    0.31    --   73.53 -77.00 120.00  126
  6  \w     66.00 120.00   0.50    0.31    --   73.53-137.00 -58.00  108
  7  \w    -15.00  71.00   0.50    0.08    --   -0.62  38.00 -30.00  172
  8  \w     17.00  62.00   0.50    0.08    --   -0.62  38.00  90.00   90
  9  \w    -96.00  -3.00   0.50    0.31    --  -74.78  77.00  30.00  186
 10  \w    -71.00 -20.00   0.50    0.31    --  -74.78  38.00 -30.00  102
 11  \w    -74.00  -4.00   0.50    0.31    --  -74.78  57.00-150.00  140
 12  \w    -88.00 -63.00   0.50    0.31    --  -74.78 137.00   4.00   50
 13  \w    -94.00 -69.00   0.50    0.31    --  -74.78 132.00-172.00   50
 14  \w   -126.00 -90.00   0.50    0.31    --  -74.78 -99.00-180.00   72
 15  \w   -134.00-109.00   0.50    0.31    --  -74.78-137.00 -58.00   50
 16  \w   -147.00-103.00   0.50    0.31    --  -74.78-125.00  60.00   88
;
_diffrn_measurement_device 'four-circle diffractometer'
_diffrn_measurement_device_type 'Synergy Custom(Liquid MetalJet D2+)'
_diffrn_measurement_method '\w scans'
_diffrn_radiation_type GaK\a
_diffrn_radiation_wavelength 1.3405
_diffrn_reflns_av_R_equivalents 0.0596
_diffrn_reflns_av_unetI/netI 0.0450
_diffrn_reflns_Laue_measured_fraction_full 0.998
_diffrn_reflns_Laue_measured_fraction_max 0.970
_diffrn_reflns_limit_h_max 10
_diffrn_reflns_limit_h_min -14
_diffrn_reflns_limit_k_max 15
_diffrn_reflns_limit_k_min -16
_diffrn_reflns_limit_l_max 51
_diffrn_reflns_limit_l_min -51
_diffrn_reflns_number 47272
_diffrn_reflns_point_group_measured_fraction_full 0.998
_diffrn_reflns_point_group_measured_fraction_max 0.970
_diffrn_reflns_theta_full 53.543
_diffrn_reflns_theta_max 60.642
_diffrn_reflns_theta_min 1.940
_exptl_absorpt_coefficient_mu 4.504
_exptl_absorpt_correction_T_max 1.00000
_exptl_absorpt_correction_T_min 0.73846
_exptl_absorpt_correction_type multi-scan
_exptl_absorpt_process_details
;
CrysAlisPro 1.171.41.93a (Rigaku Oxford Diffraction, 2020)
Empirical absorption correction using spherical harmonics,
implemented in SCALE3 ABSPACK scaling algorithm.
;
_exptl_crystal_colour 'dark violet'
_exptl_crystal_colour_modifier dark
_exptl_crystal_colour_primary violet
_exptl_crystal_density_diffrn 1.523
_exptl_crystal_description block
_exptl_crystal_F_000 2600
_exptl_crystal_size_max 0.23
_exptl_crystal_size_mid 0.15
_exptl_crystal_size_min 0.12
_refine_diff_density_max 0.611
_refine_diff_density_min -0.736
_refine_diff_density_rms 0.079
_refine_ls_extinction_method none
_refine_ls_goodness_of_fit_ref 1.058
_refine_ls_hydrogen_treatment constr
_refine_ls_matrix_type full
_refine_ls_number_parameters 681
_refine_ls_number_reflns 12488
_refine_ls_number_restraints 0
_refine_ls_restrained_S_all 1.058
_refine_ls_R_factor_all 0.0582
_refine_ls_R_factor_gt 0.0420
_refine_ls_shift/su_max 0.002
_refine_ls_shift/su_mean 0.000
_refine_ls_structure_factor_coef Fsqd
_refine_ls_weighting_details 'w=1/[\s^2^(Fo^2^)+(0.0638P)^2^] where P=(Fo^2^+2Fc^2^)/3'
_refine_ls_weighting_scheme calc
_refine_ls_wR_factor_gt 0.1042
_refine_ls_wR_factor_ref 0.1120
_reflns_Friedel_coverage 0.000
_reflns_number_gt 9651
_reflns_number_total 12488
_reflns_threshold_expression 'I > 2\s(I)'
_cod_data_source_file d2nj00311b2.cif
_cod_data_source_block dppb_auto
_cod_depositor_comments 'Adding full bibliography for 7061410--7061412.cif.'
_cod_database_code 7061412
_shelx_shelxl_version_number 2018/3
_shelx_space_group_comment
;
The symmetry employed for this shelxl refinement is uniquely defined
by the following loop, which should always be used as a source of
symmetry information in preference to the above space-group names.
They are only intended as comments.
;
_shelx_estimated_absorpt_t_max 0.614
_shelx_estimated_absorpt_t_min 0.424
_olex2_refinement_description
;
1. Fixed Uiso
 At 1.2 times of:
  All C(H) groups, All C(H,H) groups
 At 1.5 times of:
  All C(H,H,H) groups
2.a Secondary CH2 refined with riding coordinates:
 C014(H01A,H01B), C018(H01C,H01D), C023(H02A,H02B)
2.b Aromatic/amide H refined with riding coordinates:
 C00F(H00F), C00K(H00K), C00L(H00L), C00M(H00M), C00O(H00O), C00P(H00P),
 C00T(H00T), C011(H011), C013(H013), C015(H015), C016(H016), C017(H017),
 C019(H019), C01A(H01E), C01B(H01F), C01C(H01G), C01D(H01H), C01E(H01I),
 C01F(H01J), C01H(H01N), C01I(H01O), C01J(H01P), C01M(H01W), C01N(H01X),
 C01O(H01Y), C01P(H01Z), C01Q(H01), C01R(H1), C01S(H2), C01T(H3), C01U(H4),
 C01V(H5), C01W(H6), C01X(H7), C020(H020), C022(H022)
2.c Idealised Me refined as rotating group:
 C01G(H01K,H01L,H01M), C01K(H01Q,H01R,H01S), C01L(H01T,H01U,H01V), C01Y(H8,H,
 HA), C01Z(H9,HB,HC)
;
_olex2_submission_special_instructions 'No special instructions were received'
_oxdiff_exptl_absorpt_empirical_details
;
Empirical correction (ABSPACK) includes:
- Absorption correction using spherical harmonics
- Frame scaling
;

loop_
_space_group_symop_operation_xyz
'x, y, z'
'-x+1/2, y+1/2, -z+1/2'
'-x, -y, -z'
'x-1/2, -y-1/2, z-1/2'

loop_
_atom_site_label
_atom_site_type_symbol
_atom_site_fract_x
_atom_site_fract_y
_atom_site_fract_z
_atom_site_U_iso_or_equiv
_atom_site_adp_type
_atom_site_occupancy
_atom_site_site_symmetry_order
_atom_site_calc_flag
_atom_site_refinement_flags_posn
_atom_site_refinement_flags_adp
_atom_site_refinement_flags_occupancy
_atom_site_disorder_assembly
_atom_site_disorder_group
Ru3 Ru 0.64774(2) 0.26344(2) 0.44870(2) 0.03763(7) Uani 1 1 d . . . . .
Ru1 Ru 0.54275(2) 0.11284(2) 0.33075(2) 0.03742(7) Uani 1 1 d . . . . .
Cl1 Cl 0.43462(7) 0.25124(6) 0.46219(2) 0.04836(18) Uani 1 1 d . . . . .
P2 P 0.53741(7) 0.28018(6) 0.31072(2) 0.04221(18) Uani 1 1 d . . . . .
P1 P 0.34425(7) 0.14844(7) 0.34030(2) 0.04322(18) Uani 1 1 d . . . . .
Cl06 Cl 0.87608(16) 0.75064(13) 0.40702(6) 0.1412(7) Uani 1 1 d . . . . .
Cl00 Cl 0.95844(19) 0.6383(2) 0.46599(6) 0.1811(10) Uani 1 1 d . . . . .
N1 N 0.6088(2) 0.20992(19) 0.40117(6) 0.0416(5) Uani 1 1 d . . . . .
N4 N 0.6764(2) 0.32931(19) 0.49530(6) 0.0405(5) Uani 1 1 d . . . . .
N6 N 0.6895(3) 0.11118(18) 0.46098(6) 0.0445(6) Uani 1 1 d . . . . .
N3 N 0.6212(2) 0.41880(19) 0.43786(6) 0.0399(5) Uani 1 1 d . . . . .
N5 N 0.8290(3) 0.2617(2) 0.44119(7) 0.0482(6) Uani 1 1 d . . . . .
C00D C 0.6608(3) 0.3710(3) 0.32190(8) 0.0485(8) Uani 1 1 d . . . . .
C1 C 0.5803(2) 0.1762(2) 0.37529(7) 0.0380(6) Uani 1 1 d . . . . .
C00F C 0.6837(3) 0.4880(3) 0.52678(9) 0.0525(8) Uani 1 1 d . . . . .
H00F H 0.679022 0.560578 0.527236 0.063 Uiso 1 1 calc R U . . .
C00G C 0.6666(3) 0.4349(2) 0.49652(8) 0.0405(6) Uani 1 1 d . . . . .
C00H C 0.5326(3) 0.2980(3) 0.26477(8) 0.0503(8) Uani 1 1 d . . . . .
F3 F 0.1672(3) 0.5423(4) 0.32178(7) 0.1410(14) Uani 1 1 d . . . . .
F1 F 0.1395(3) 0.6585(3) 0.36269(9) 0.1384(14) Uani 1 1 d . . . . .
C00K C 0.6098(3) 0.0361(3) 0.46772(8) 0.0546(8) Uani 1 1 d . . . . .
H00K H 0.527757 0.052436 0.467625 0.066 Uiso 1 1 calc R U . . .
C00L C 0.5898(3) 0.4584(3) 0.40802(8) 0.0502(8) Uani 1 1 d . . . . .
H00L H 0.578809 0.412914 0.389877 0.060 Uiso 1 1 calc R U . . .
C00M C 0.6210(3) 0.5923(2) 0.46062(9) 0.0508(8) Uani 1 1 d . . . . .
H00M H 0.632375 0.636961 0.478937 0.061 Uiso 1 1 calc R U . . .
F2 F 0.3159(3) 0.5818(4) 0.35768(12) 0.1497(15) Uani 1 1 d . . . . .
C00O C 0.7682(3) 0.3360(3) 0.33583(9) 0.0565(8) Uani 1 1 d . . . . .
H00O H 0.777978 0.265468 0.340945 0.068 Uiso 1 1 calc R U . . .
C00P C 0.5726(3) 0.5646(3) 0.40265(9) 0.0586(9) Uani 1 1 d . . . . .
H00P H 0.550447 0.589731 0.381379 0.070 Uiso 1 1 calc R U . . .
C00Q C 0.2331(3) 0.1484(3) 0.30525(9) 0.0541(8) Uani 1 1 d . . . . .
C00R C 0.5274(3) -0.0579(3) 0.31579(9) 0.0517(8) Uani 1 1 d . . . . .
C00S C 0.2700(3) 0.0697(2) 0.37213(8) 0.0448(7) Uani 1 1 d . . . . .
C00T C 0.4267(4) 0.2843(3) 0.24601(10) 0.0681(10) Uani 1 1 d . . . . .
H00T H 0.353785 0.275634 0.257068 0.082 Uiso 1 1 calc R U . . .
C00U C 0.6359(2) 0.4857(2) 0.46447(8) 0.0393(6) Uani 1 1 d . . . . .
C00V C 0.7069(3) 0.0121(3) 0.33554(10) 0.0574(9) Uani 1 1 d . . . . .
C00W C 0.8884(3) 0.1726(3) 0.45004(9) 0.0567(9) Uani 1 1 d . . . . .
F4 F 0.1600(4) 0.4929(3) 0.37459(9) 0.1327(12) Uani 1 1 d . . . . .
C00Y C 0.5808(3) -0.0026(3) 0.28877(8) 0.0498(8) Uani 1 1 d . . . . .
C00Z C 0.6023(3) -0.0469(3) 0.34488(9) 0.0562(9) Uani 1 1 d . . . . .
C010 C 0.8082(3) 0.0857(3) 0.46001(9) 0.0549(8) Uani 1 1 d . . . . .
C011 C 0.5890(4) 0.6316(3) 0.42933(10) 0.0587(9) Uani 1 1 d . . . . .
H011 H 0.578502 0.703159 0.426332 0.070 Uiso 1 1 calc R U . . .
C012 C 0.6923(3) 0.0393(3) 0.30118(9) 0.0541(8) Uani 1 1 d . . . . .
C013 C 0.8953(3) 0.3425(3) 0.43044(10) 0.0636(10) Uani 1 1 d . . . . .
H013 H 0.855684 0.403890 0.424160 0.076 Uiso 1 1 calc R U . . .
C014 C 0.3390(3) 0.2855(3) 0.35401(9) 0.0506(8) Uani 1 1 d . . . . .
H01A H 0.255783 0.308063 0.356605 0.061 Uiso 1 1 calc R U . . .
H01B H 0.381885 0.294254 0.375429 0.061 Uiso 1 1 calc R U . . .
C015 C 0.1768(3) -0.0652(3) 0.42070(10) 0.0608(9) Uani 1 1 d . . . . .
H015 H 0.146323 -0.110397 0.436847 0.073 Uiso 1 1 calc R U . . .
C016 C 0.6994(3) 0.2775(3) 0.52415(8) 0.0536(8) Uani 1 1 d . . . . .
H016 H 0.705075 0.204929 0.523420 0.064 Uiso 1 1 calc R U . . .
C017 C 0.2694(3) 0.0025(3) 0.42879(9) 0.0628(9) Uani 1 1 d . . . . .
H017 H 0.300429 0.004275 0.450791 0.075 Uiso 1 1 calc R U . . .
C018 C 0.3998(3) 0.3485(3) 0.32647(10) 0.0549(8) Uani 1 1 d . . . . .
H01C H 0.422760 0.416583 0.335337 0.066 Uiso 1 1 calc R U . . .
H01D H 0.342846 0.359312 0.307838 0.066 Uiso 1 1 calc R U . . .
C019 C 0.7075(3) 0.4339(3) 0.55593(9) 0.0607(9) Uani 1 1 d . . . . .
H019 H 0.718567 0.469163 0.576295 0.073 Uiso 1 1 calc R U . . .
C01A C 0.3171(3) 0.0681(3) 0.40473(9) 0.0570(9) Uani 1 1 d . . . . .
H01E H 0.381717 0.111682 0.410521 0.068 Uiso 1 1 calc R U . . .
C01B C 0.6452(4) -0.0651(3) 0.47481(10) 0.0644(10) Uani 1 1 d . . . . .
H01F H 0.587592 -0.115824 0.479521 0.077 Uiso 1 1 calc R U . . .
C01C C 0.8621(4) 0.4058(4) 0.34231(11) 0.0738(12) Uani 1 1 d . . . . .
H01G H 0.935149 0.381508 0.351400 0.089 Uiso 1 1 calc R U . . .
C01D C 0.7645(5) -0.0901(3) 0.47489(11) 0.0790(13) Uani 1 1 d . . . . .
H01H H 0.789810 -0.157754 0.480007 0.095 Uiso 1 1 calc R U . . .
C01E C 0.6491(4) 0.4770(3) 0.31498(9) 0.0608(9) Uani 1 1 d . . . . .
H01I H 0.576937 0.501887 0.305498 0.073 Uiso 1 1 calc R U . . .
C01F C 0.6387(4) 0.3123(3) 0.24747(9) 0.0603(9) Uani 1 1 d . . . . .
H01J H 0.710885 0.322956 0.259497 0.072 Uiso 1 1 calc R U . . .
C01G C 0.4183(4) -0.1289(3) 0.31436(14) 0.0851(14) Uani 1 1 d . . . . .
H01K H 0.369644 -0.116995 0.333823 0.128 Uiso 1 1 calc R U . . .
H01L H 0.444513 -0.200443 0.314087 0.128 Uiso 1 1 calc R U . . .
H01M H 0.371265 -0.114363 0.294252 0.128 Uiso 1 1 calc R U . . .
C01H C 0.7148(3) 0.3269(3) 0.55477(9) 0.0604(9) Uani 1 1 d . . . . .
H01N H 0.729872 0.288494 0.574339 0.072 Uiso 1 1 calc R U . . .
C01I C 0.8463(4) -0.0151(3) 0.46739(12) 0.0786(12) Uani 1 1 d . . . . .
H01O H 0.928430 -0.031331 0.467207 0.094 Uiso 1 1 calc R U . . .
C01J C 0.1755(3) 0.0022(3) 0.36399(10) 0.0633(10) Uani 1 1 d . . . . .
H01P H 0.142426 0.001735 0.342205 0.076 Uiso 1 1 calc R U . . .
C01K C 0.7860(4) 0.0887(4) 0.27932(13) 0.0886(15) Uani 1 1 d . . . . .
H01Q H 0.746632 0.125761 0.261114 0.133 Uiso 1 1 calc R U . . .
H01R H 0.837231 0.035271 0.270305 0.133 Uiso 1 1 calc R U . . .
H01S H 0.834133 0.136567 0.292576 0.133 Uiso 1 1 calc R U . . .
C01L C 0.5429(4) -0.0052(4) 0.25207(10) 0.0791(12) Uani 1 1 d . . . . .
H01T H 0.468795 -0.043836 0.249511 0.119 Uiso 1 1 calc R U . . .
H01U H 0.605033 -0.038241 0.239220 0.119 Uiso 1 1 calc R U . . .
H01V H 0.530788 0.065006 0.244061 0.119 Uiso 1 1 calc R U . . .
C01M C 0.4275(5) 0.2834(4) 0.21148(11) 0.0809(13) Uani 1 1 d . . . . .
H01W H 0.355319 0.273631 0.199383 0.097 Uiso 1 1 calc R U . . .
C01N C 0.2535(4) 0.0878(4) 0.27750(12) 0.0810(13) Uani 1 1 d . . . . .
H01X H 0.321191 0.044562 0.277078 0.097 Uiso 1 1 calc R U . . .
C01O C 0.6394(5) 0.3110(3) 0.21229(10) 0.0743(12) Uani 1 1 d . . . . .
H01Y H 0.711704 0.319732 0.200935 0.089 Uiso 1 1 calc R U . . .
C01P C 0.0772(5) 0.1561(5) 0.24993(15) 0.0938(17) Uani 1 1 d . . . . .
H01Z H 0.024590 0.159022 0.231331 0.113 Uiso 1 1 calc R U . . .
C01Q C 0.7419(5) 0.5459(3) 0.32185(11) 0.0749(12) Uani 1 1 d . . . . .
H01 H 0.732251 0.616789 0.317244 0.090 Uiso 1 1 calc R U . . .
C01R C 0.5331(5) 0.2968(3) 0.19454(10) 0.0825(14) Uani 1 1 d . . . . .
H1 H 0.532676 0.296154 0.171053 0.099 Uiso 1 1 calc R U . . .
C01S C 1.0122(4) 0.1656(4) 0.44840(13) 0.0850(14) Uani 1 1 d . . . . .
H2 H 1.050932 0.103646 0.454528 0.102 Uiso 1 1 calc R U . . .
C01T C 0.1331(4) 0.2138(4) 0.30511(12) 0.0714(11) Uani 1 1 d . . . . .
H3 H 0.116898 0.254911 0.323859 0.086 Uiso 1 1 calc R U . . .
C01U C 0.8483(4) 0.5096(4) 0.33547(11) 0.0786(13) Uani 1 1 d . . . . .
H4 H 0.911484 0.555805 0.340092 0.094 Uiso 1 1 calc R U . . .
C01V C 0.1301(4) -0.0649(3) 0.38835(11) 0.0718(11) Uani 1 1 d . . . . .
H5 H 0.067112 -0.110181 0.382608 0.086 Uiso 1 1 calc R U . . .
C01W C 0.1733(5) 0.0903(5) 0.24977(13) 0.0988(17) Uani 1 1 d . . . . .
H6 H 0.185912 0.047047 0.231291 0.119 Uiso 1 1 calc R U . . .
C01X C 0.0577(4) 0.2174(4) 0.27698(16) 0.0905(16) Uani 1 1 d . . . . .
H7 H -0.007875 0.263022 0.276649 0.109 Uiso 1 1 calc R U . . .
C01Y C 0.5838(5) -0.1011(4) 0.37825(12) 0.0934(16) Uani 1 1 d . . . . .
H8 H 0.624081 -0.062381 0.395947 0.140 Uiso 1 1 calc R U . . .
H H 0.616889 -0.170474 0.377332 0.140 Uiso 1 1 calc R U . . .
HA H 0.498787 -0.104966 0.382687 0.140 Uiso 1 1 calc R U . . .
C01Z C 0.8165(4) 0.0305(4) 0.35729(14) 0.0945(16) Uani 1 1 d . . . . .
H9 H 0.862971 0.086821 0.348116 0.142 Uiso 1 1 calc R U . . .
HB H 0.864983 -0.031860 0.358048 0.142 Uiso 1 1 calc R U . . .
HC H 0.792220 0.048240 0.379719 0.142 Uiso 1 1 calc R U . . .
C020 C 1.0196(4) 0.3386(4) 0.42828(13) 0.0831(13) Uani 1 1 d . . . . .
H020 H 1.062668 0.395896 0.420448 0.100 Uiso 1 1 calc R U . . .
B1 B 0.1973(5) 0.5712(5) 0.35352(13) 0.0763(14) Uani 1 1 d . . . . .
C022 C 1.0789(4) 0.2488(4) 0.43787(15) 0.0901(16) Uani 1 1 d . . . . .
H022 H 1.162871 0.244695 0.437204 0.108 Uiso 1 1 calc R U . . .
C023 C 0.9409(7) 0.6409(6) 0.42318(19) 0.143(3) Uani 1 1 d . . . . .
H02A H 1.019943 0.632491 0.413253 0.171 Uiso 1 1 calc R U . . .
H02B H 0.891958 0.581321 0.416315 0.171 Uiso 1 1 calc R U . . .

loop_
_atom_site_aniso_label
_atom_site_aniso_U_11
_atom_site_aniso_U_22
_atom_site_aniso_U_33
_atom_site_aniso_U_23
_atom_site_aniso_U_13
_atom_site_aniso_U_12
Ru3 0.04927(14) 0.02911(12) 0.03456(12) -0.00298(8) 0.00252(9) 0.00383(9)
Ru1 0.04421(14) 0.03260(13) 0.03563(12) -0.00449(8) 0.00548(9) 0.00000(9)
Cl1 0.0547(4) 0.0400(4) 0.0507(4) -0.0063(3) 0.0088(3) 0.0014(3)
P2 0.0515(4) 0.0365(4) 0.0388(4) -0.0008(3) 0.0045(3) -0.0022(3)
P1 0.0438(4) 0.0420(4) 0.0442(4) -0.0019(3) 0.0064(3) -0.0001(3)
Cl06 0.1320(13) 0.0971(11) 0.197(2) 0.0217(11) 0.0705(13) 0.0063(9)
Cl00 0.1223(14) 0.266(3) 0.156(2) 0.0023(18) 0.0206(13) 0.0390(16)
N1 0.0511(14) 0.0319(12) 0.0419(14) -0.0023(10) 0.0034(11) -0.0001(11)
N4 0.0486(14) 0.0355(13) 0.0372(12) -0.0030(10) -0.0030(10) 0.0028(11)
N6 0.0657(17) 0.0295(12) 0.0382(13) -0.0029(10) 0.0021(12) 0.0091(12)
N3 0.0486(14) 0.0313(12) 0.0396(13) -0.0010(10) -0.0013(11) 0.0015(10)
N5 0.0562(16) 0.0437(15) 0.0447(15) -0.0048(11) 0.0041(12) 0.0026(12)
C00D 0.063(2) 0.0454(18) 0.0373(16) -0.0040(13) 0.0065(14) -0.0108(15)
C1 0.0396(15) 0.0313(14) 0.0432(16) -0.0020(12) 0.0059(12) 0.0010(12)
C00F 0.061(2) 0.0466(19) 0.0500(19) -0.0142(15) -0.0049(15) 0.0017(15)
C00G 0.0443(16) 0.0328(15) 0.0444(16) -0.0082(12) 0.0024(13) 0.0009(12)
C00H 0.071(2) 0.0363(16) 0.0434(17) 0.0032(13) -0.0002(15) -0.0071(15)
F3 0.156(3) 0.213(4) 0.0533(16) -0.017(2) -0.0107(18) 0.025(3)
F1 0.171(3) 0.129(3) 0.117(3) -0.003(2) 0.018(2) 0.075(3)
C00K 0.076(2) 0.0393(17) 0.0486(18) 0.0008(14) 0.0140(16) 0.0048(16)
C00L 0.069(2) 0.0431(17) 0.0381(16) 0.0026(13) 0.0018(14) 0.0044(16)
C00M 0.065(2) 0.0322(16) 0.055(2) -0.0042(14) 0.0066(16) 0.0016(14)
F2 0.084(2) 0.183(4) 0.182(4) -0.044(3) -0.007(2) 0.016(2)
C00O 0.062(2) 0.057(2) 0.0509(19) -0.0049(16) 0.0063(16) -0.0089(17)
C00P 0.081(2) 0.0415(18) 0.054(2) 0.0111(15) 0.0070(18) 0.0080(17)
C00Q 0.0523(19) 0.056(2) 0.054(2) 0.0090(16) 0.0016(15) -0.0095(16)
C00R 0.063(2) 0.0371(17) 0.0552(19) -0.0132(15) 0.0133(16) -0.0036(15)
C00S 0.0461(17) 0.0400(16) 0.0487(17) -0.0010(13) 0.0074(13) 0.0017(13)
C00T 0.073(3) 0.073(3) 0.058(2) 0.0038(19) -0.0080(19) -0.007(2)
C00U 0.0395(15) 0.0354(15) 0.0433(16) -0.0040(12) 0.0050(12) -0.0005(12)
C00V 0.056(2) 0.053(2) 0.063(2) -0.0150(17) -0.0026(16) 0.0192(16)
C00W 0.058(2) 0.054(2) 0.058(2) -0.0052(16) 0.0027(16) 0.0132(17)
F4 0.198(4) 0.116(3) 0.083(2) 0.0202(19) -0.014(2) -0.015(2)
C00Y 0.066(2) 0.0428(17) 0.0410(16) -0.0118(13) 0.0089(15) 0.0037(15)
C00Z 0.081(2) 0.0351(17) 0.0524(19) 0.0006(14) 0.0088(17) 0.0174(17)
C010 0.067(2) 0.0435(18) 0.054(2) 0.0000(15) 0.0030(16) 0.0183(16)
C011 0.082(3) 0.0319(16) 0.062(2) 0.0061(15) 0.0115(19) 0.0065(16)
C012 0.059(2) 0.0420(18) 0.062(2) -0.0113(16) 0.0195(16) 0.0060(15)
C013 0.056(2) 0.062(2) 0.073(3) 0.0032(19) 0.0082(18) -0.0003(18)
C014 0.0472(17) 0.0469(18) 0.058(2) -0.0046(15) 0.0125(15) 0.0066(14)
C015 0.059(2) 0.057(2) 0.066(2) 0.0179(18) 0.0106(18) -0.0003(18)
C016 0.073(2) 0.0467(19) 0.0412(17) 0.0027(14) -0.0057(16) 0.0106(16)
C017 0.067(2) 0.074(3) 0.048(2) 0.0029(18) 0.0057(17) -0.0038(19)
C018 0.058(2) 0.0384(17) 0.068(2) -0.0005(16) 0.0087(17) 0.0008(15)
C019 0.075(2) 0.065(2) 0.0427(18) -0.0166(17) -0.0020(17) 0.0069(19)
C01A 0.057(2) 0.063(2) 0.0503(19) -0.0052(16) 0.0053(16) -0.0143(17)
C01B 0.095(3) 0.0384(18) 0.060(2) 0.0028(16) 0.019(2) 0.0053(19)
C01C 0.064(2) 0.095(3) 0.063(2) -0.009(2) 0.0023(19) -0.023(2)
C01D 0.116(4) 0.042(2) 0.079(3) 0.0137(19) 0.017(3) 0.025(2)
C01E 0.079(2) 0.048(2) 0.056(2) 0.0023(16) 0.0062(18) -0.0119(18)
C01F 0.078(2) 0.055(2) 0.0482(19) 0.0027(16) 0.0047(17) -0.0157(18)
C01G 0.088(3) 0.053(2) 0.115(4) -0.024(2) 0.022(3) -0.019(2)
C01H 0.079(2) 0.062(2) 0.0404(17) 0.0005(16) -0.0069(17) 0.0129(19)
C01I 0.082(3) 0.059(3) 0.095(3) 0.005(2) 0.003(2) 0.026(2)
C01J 0.058(2) 0.069(3) 0.062(2) 0.0085(19) -0.0073(17) -0.0141(18)
C01K 0.093(3) 0.067(3) 0.107(4) -0.014(3) 0.053(3) -0.005(2)
C01L 0.114(3) 0.076(3) 0.048(2) -0.0168(19) 0.004(2) 0.016(2)
C01M 0.107(3) 0.080(3) 0.054(2) 0.003(2) -0.025(2) -0.010(3)
C01N 0.074(3) 0.100(4) 0.069(3) -0.015(2) -0.009(2) 0.003(2)
C01O 0.119(4) 0.055(2) 0.050(2) 0.0005(18) 0.021(2) -0.016(2)
C01P 0.082(3) 0.107(4) 0.091(4) 0.041(3) -0.042(3) -0.039(3)
C01Q 0.104(3) 0.051(2) 0.069(3) -0.0001(19) 0.010(2) -0.026(2)
C01R 0.146(4) 0.059(2) 0.042(2) 0.0030(18) -0.008(3) -0.008(3)
C01S 0.060(2) 0.078(3) 0.117(4) -0.004(3) 0.007(2) 0.024(2)
C01T 0.057(2) 0.071(3) 0.085(3) 0.012(2) -0.003(2) 0.001(2)
C01U 0.089(3) 0.079(3) 0.068(3) -0.016(2) 0.012(2) -0.043(3)
C01V 0.064(2) 0.069(3) 0.082(3) 0.019(2) -0.003(2) -0.022(2)
C01W 0.093(4) 0.138(5) 0.065(3) -0.012(3) -0.017(3) -0.028(3)
C01X 0.073(3) 0.079(3) 0.119(5) 0.032(3) -0.029(3) -0.009(2)
C01Y 0.152(5) 0.064(3) 0.064(3) 0.017(2) 0.021(3) 0.033(3)
C01Z 0.074(3) 0.096(4) 0.112(4) -0.035(3) -0.026(3) 0.034(3)
C020 0.061(2) 0.078(3) 0.111(4) -0.001(3) 0.013(2) -0.011(2)
B1 0.084(3) 0.088(4) 0.057(3) 0.002(3) 0.000(2) 0.025(3)
C022 0.050(2) 0.090(4) 0.131(5) -0.012(3) 0.008(3) 0.011(2)
C023 0.182(7) 0.099(5) 0.149(7) -0.011(4) 0.057(5) 0.014(5)

loop_
_atom_type_symbol
_atom_type_description
_atom_type_scat_dispersion_real
_atom_type_scat_dispersion_imag
_atom_type_scat_source
C C 0.0137 0.0067 'International Tables Vol C Tables 4.2.6.8 and 6.1.1.4'
H H 0.0000 0.0000 'International Tables Vol C Tables 4.2.6.8 and 6.1.1.4'
B B 0.0070 0.0029 'International Tables Vol C Tables 4.2.6.8 and 6.1.1.4'
Cl Cl 0.3281 0.5435 'International Tables Vol C Tables 4.2.6.8 and 6.1.1.4'
F F 0.0583 0.0400 'International Tables Vol C Tables 4.2.6.8 and 6.1.1.4'
N N 0.0241 0.0134 'International Tables Vol C Tables 4.2.6.8 and 6.1.1.4'
P P 0.2543 0.3332 'International Tables Vol C Tables 4.2.6.8 and 6.1.1.4'
Ru Ru -0.0760 2.5955 'International Tables Vol C Tables 4.2.6.8 and 6.1.1.4'

loop_
_geom_angle_atom_site_label_1
_geom_angle_atom_site_label_2
_geom_angle_atom_site_label_3
_geom_angle
_geom_angle_site_symmetry_1
_geom_angle_site_symmetry_3
_geom_angle_publ_flag
N1 Ru3 Cl1 89.65(7) . . ?
N1 Ru3 N4 174.48(10) . . ?
N1 Ru3 N6 86.72(10) . . ?
N1 Ru3 N3 96.03(10) . . ?
N4 Ru3 Cl1 87.81(7) . . ?
N4 Ru3 N6 98.41(10) . . ?
N4 Ru3 N3 79.01(10) . . ?
N6 Ru3 Cl1 95.78(8) . . ?
N3 Ru3 Cl1 88.48(7) . . ?
N3 Ru3 N6 174.95(11) . . ?
N5 Ru3 Cl1 173.91(8) . . ?
N5 Ru3 N1 92.96(10) . . ?
N5 Ru3 N4 90.05(10) . . ?
N5 Ru3 N6 78.89(11) . . ?
N5 Ru3 N3 96.71(10) . . ?
P1 Ru1 P2 81.48(3) . . ?
C1 Ru1 P2 85.96(9) . . ?
C1 Ru1 P1 87.46(8) . . ?
C1 Ru1 C00R 129.84(13) . . ?
C1 Ru1 C00V 90.27(12) . . ?
C1 Ru1 C00Y 151.82(12) . . ?
C1 Ru1 C00Z 95.51(13) . . ?
C1 Ru1 C012 119.50(12) . . ?
C00R Ru1 P2 144.15(10) . . ?
C00R Ru1 P1 99.70(9) . . ?
C00R Ru1 C00Y 36.48(12) . . ?
C00V Ru1 P2 125.94(11) . . ?
C00V Ru1 P1 152.26(11) . . ?
C00V Ru1 C00R 61.47(13) . . ?
C00V Ru1 C00Y 61.60(13) . . ?
C00V Ru1 C012 36.73(13) . . ?
C00Y Ru1 P2 111.07(9) . . ?
C00Y Ru1 P1 116.38(9) . . ?
C00Z Ru1 P2 163.35(10) . . ?
C00Z Ru1 P1 115.13(10) . . ?
C00Z Ru1 C00R 36.72(13) . . ?
C00Z Ru1 C00V 37.64(14) . . ?
C00Z Ru1 C00Y 61.74(13) . . ?
C00Z Ru1 C012 61.86(13) . . ?
C012 Ru1 P2 103.02(9) . . ?
C012 Ru1 P1 152.73(10) . . ?
C012 Ru1 C00R 60.89(12) . . ?
C012 Ru1 C00Y 36.68(12) . . ?
C00D P2 Ru1 119.65(12) . . ?
C00D P2 C018 103.17(16) . . ?
C00H P2 Ru1 117.47(11) . . ?
C00H P2 C00D 99.65(15) . . ?
C00H P2 C018 105.34(17) . . ?
C018 P2 Ru1 109.75(11) . . ?
C00Q P1 Ru1 120.40(12) . . ?
C00Q P1 C014 101.50(17) . . ?
C00S P1 Ru1 116.89(10) . . ?
C00S P1 C00Q 102.70(15) . . ?
C00S P1 C014 107.81(15) . . ?
C014 P1 Ru1 106.03(11) . . ?
C1 N1 Ru3 175.3(2) . . ?
C00G N4 Ru3 115.50(19) . . ?
C016 N4 Ru3 126.0(2) . . ?
C016 N4 C00G 118.5(3) . . ?
C00K N6 Ru3 125.7(2) . . ?
C00K N6 C010 118.4(3) . . ?
C010 N6 Ru3 115.7(2) . . ?
C00L N3 Ru3 126.1(2) . . ?
C00L N3 C00U 118.3(3) . . ?
C00U N3 Ru3 115.5(2) . . ?
C00W N5 Ru3 116.4(2) . . ?
C013 N5 Ru3 125.8(2) . . ?
C013 N5 C00W 117.7(3) . . ?
C00O C00D P2 121.4(3) . . ?
C00O C00D C01E 118.3(3) . . ?
C01E C00D P2 120.2(3) . . ?
N1 C1 Ru1 175.8(3) . . ?
C00G C00F H00F 119.9 . . ?
C019 C00F H00F 119.9 . . ?
C019 C00F C00G 120.2(3) . . ?
N4 C00G C00F 120.5(3) . . ?
N4 C00G C00U 115.4(2) . . ?
C00F C00G C00U 124.0(3) . . ?
C00T C00H P2 121.7(3) . . ?
C01F C00H P2 120.0(3) . . ?
C01F C00H C00T 117.8(3) . . ?
N6 C00K H00K 118.9 . . ?
N6 C00K C01B 122.1(4) . . ?
C01B C00K H00K 118.9 . . ?
N3 C00L H00L 118.6 . . ?
N3 C00L C00P 122.9(3) . . ?
C00P C00L H00L 118.6 . . ?
C00U C00M H00M 120.4 . . ?
C011 C00M H00M 120.4 . . ?
C011 C00M C00U 119.2(3) . . ?
C00D C00O H00O 120.0 . . ?
C00D C00O C01C 120.0(4) . . ?
C01C C00O H00O 120.0 . . ?
C00L C00P H00P 120.7 . . ?
C011 C00P C00L 118.6(3) . . ?
C011 C00P H00P 120.7 . . ?
C01N C00Q P1 119.3(3) . . ?
C01N C00Q C01T 118.9(4) . . ?
C01T C00Q P1 121.6(3) . . ?
C00Y C00R Ru1 71.82(18) . . ?
C00Y C00R C01G 127.9(4) . . ?
C00Z C00R Ru1 69.60(18) . . ?
C00Z C00R C00Y 108.6(3) . . ?
C00Z C00R C01G 123.0(4) . . ?
C01G C00R Ru1 130.2(3) . . ?
C01A C00S P1 119.2(2) . . ?
C01A C00S C01J 118.4(3) . . ?
C01J C00S P1 122.0(3) . . ?
C00H C00T H00T 119.5 . . ?
C01M C00T C00H 121.0(4) . . ?
C01M C00T H00T 119.5 . . ?
N3 C00U C00G 114.5(3) . . ?
N3 C00U C00M 121.4(3) . . ?
C00M C00U C00G 124.1(3) . . ?
C00Z C00V Ru1 70.64(18) . . ?
C00Z C00V C01Z 125.6(4) . . ?
C012 C00V Ru1 72.39(19) . . ?
C012 C00V C00Z 107.5(3) . . ?
C012 C00V C01Z 126.5(4) . . ?
C01Z C00V Ru1 127.5(3) . . ?
N5 C00W C010 114.3(3) . . ?
N5 C00W C01S 121.3(4) . . ?
C01S C00W C010 124.4(4) . . ?
C00R C00Y Ru1 71.70(17) . . ?
C00R C00Y C012 107.3(3) . . ?
C00R C00Y C01L 127.3(3) . . ?
C012 C00Y Ru1 70.87(17) . . ?
C012 C00Y C01L 124.4(3) . . ?
C01L C00Y Ru1 132.0(3) . . ?
C00R C00Z Ru1 73.68(19) . . ?
C00R C00Z C00V 107.7(3) . . ?
C00R C00Z C01Y 125.5(4) . . ?
C00V C00Z Ru1 71.72(19) . . ?
C00V C00Z C01Y 126.2(4) . . ?
C01Y C00Z Ru1 126.9(3) . . ?
N6 C010 C00W 114.4(3) . . ?
N6 C010 C01I 120.6(4) . . ?
C01I C010 C00W 125.1(3) . . ?
C00M C011 H011 120.2 . . ?
C00P C011 C00M 119.6(3) . . ?
C00P C011 H011 120.2 . . ?
C00V C012 Ru1 70.87(18) . . ?
C00V C012 C00Y 108.8(3) . . ?
C00V C012 C01K 126.3(4) . . ?
C00Y C012 Ru1 72.44(17) . . ?
C00Y C012 C01K 124.1(4) . . ?
C01K C012 Ru1 130.3(3) . . ?
N5 C013 H013 118.6 . . ?
N5 C013 C020 122.8(4) . . ?
C020 C013 H013 118.6 . . ?
P1 C014 H01A 110.5 . . ?
P1 C014 H01B 110.5 . . ?
H01A C014 H01B 108.7 . . ?
C018 C014 P1 106.1(2) . . ?
C018 C014 H01A 110.5 . . ?
C018 C014 H01B 110.5 . . ?
C017 C015 H015 120.6 . . ?
C01V C015 H015 120.6 . . ?
C01V C015 C017 118.8(3) . . ?
N4 C016 H016 118.6 . . ?
N4 C016 C01H 122.8(3) . . ?
C01H C016 H016 118.6 . . ?
C015 C017 H017 119.5 . . ?
C015 C017 C01A 120.9(4) . . ?
C01A C017 H017 119.5 . . ?
P2 C018 H01C 109.4 . . ?
P2 C018 H01D 109.4 . . ?
C014 C018 P2 111.3(2) . . ?
C014 C018 H01C 109.4 . . ?
C014 C018 H01D 109.4 . . ?
H01C C018 H01D 108.0 . . ?
C00F C019 H019 120.4 . . ?
C00F C019 C01H 119.1(3) . . ?
C01H C019 H019 120.4 . . ?
C00S C01A H01E 119.6 . . ?
C017 C01A C00S 120.7(3) . . ?
C017 C01A H01E 119.6 . . ?
C00K C01B H01F 120.2 . . ?
C01D C01B C00K 119.6(4) . . ?
C01D C01B H01F 120.2 . . ?
C00O C01C H01G 119.7 . . ?
C01U C01C C00O 120.6(4) . . ?
C01U C01C H01G 119.7 . . ?
C01B C01D H01H 120.5 . . ?
C01I C01D C01B 119.0(4) . . ?
C01I C01D H01H 120.5 . . ?
C00D C01E H01I 119.3 . . ?
C01Q C01E C00D 121.3(4) . . ?
C01Q C01E H01I 119.3 . . ?
C00H C01F H01J 119.5 . . ?
C00H C01F C01O 121.0(4) . . ?
C01O C01F H01J 119.5 . . ?
C00R C01G H01K 109.5 . . ?
C00R C01G H01L 109.5 . . ?
C00R C01G H01M 109.5 . . ?
H01K C01G H01L 109.5 . . ?
H01K C01G H01M 109.5 . . ?
H01L C01G H01M 109.5 . . ?
C016 C01H H01N 120.6 . . ?
C019 C01H C016 118.8(3) . . ?
C019 C01H H01N 120.6 . . ?
C010 C01I H01O 119.9 . . ?
C01D C01I C010 120.3(4) . . ?
C01D C01I H01O 119.9 . . ?
C00S C01J H01P 119.9 . . ?
C00S C01J C01V 120.1(4) . . ?
C01V C01J H01P 119.9 . . ?
C012 C01K H01Q 109.5 . . ?
C012 C01K H01R 109.5 . . ?
C012 C01K H01S 109.5 . . ?
H01Q C01K H01R 109.5 . . ?
H01Q C01K H01S 109.5 . . ?
H01R C01K H01S 109.5 . . ?
C00Y C01L H01T 109.5 . . ?
C00Y C01L H01U 109.5 . . ?
C00Y C01L H01V 109.5 . . ?
H01T C01L H01U 109.5 . . ?
H01T C01L H01V 109.5 . . ?
H01U C01L H01V 109.5 . . ?
C00T C01M H01W 119.6 . . ?
C01R C01M C00T 120.8(4) . . ?
C01R C01M H01W 119.6 . . ?
C00Q C01N H01X 119.8 . . ?
C00Q C01N C01W 120.5(5) . . ?
C01W C01N H01X 119.8 . . ?
C01F C01O H01Y 120.2 . . ?
C01R C01O C01F 119.6(4) . . ?
C01R C01O H01Y 120.2 . . ?
C01W C01P H01Z 119.9 . . ?
C01X C01P H01Z 119.9 . . ?
C01X C01P C01W 120.1(5) . . ?
C01E C01Q H01 120.2 . . ?
C01U C01Q C01E 119.5(4) . . ?
C01U C01Q H01 120.2 . . ?
C01M C01R C01O 119.7(4) . . ?
C01M C01R H1 120.1 . . ?
C01O C01R H1 120.1 . . ?
C00W C01S H2 119.8 . . ?
C022 C01S C00W 120.5(4) . . ?
C022 C01S H2 119.8 . . ?
C00Q C01T H3 120.3 . . ?
C01X C01T C00Q 119.5(5) . . ?
C01X C01T H3 120.3 . . ?
C01C C01U C01Q 120.2(4) . . ?
C01C C01U H4 119.9 . . ?
C01Q C01U H4 119.9 . . ?
C015 C01V C01J 121.0(4) . . ?
C015 C01V H5 119.5 . . ?
C01J C01V H5 119.5 . . ?
C01N C01W H6 120.2 . . ?
C01P C01W C01N 119.7(5) . . ?
C01P C01W H6 120.2 . . ?
C01P C01X C01T 121.3(5) . . ?
C01P C01X H7 119.3 . . ?
C01T C01X H7 119.3 . . ?
C00Z C01Y H8 109.5 . . ?
C00Z C01Y H 109.5 . . ?
C00Z C01Y HA 109.5 . . ?
H8 C01Y H 109.5 . . ?
H8 C01Y HA 109.5 . . ?
H C01Y HA 109.5 . . ?
C00V C01Z H9 109.5 . . ?
C00V C01Z HB 109.5 . . ?
C00V C01Z HC 109.5 . . ?
H9 C01Z HB 109.5 . . ?
H9 C01Z HC 109.5 . . ?
HB C01Z HC 109.5 . . ?
C013 C020 H020 120.5 . . ?
C022 C020 C013 118.9(4) . . ?
C022 C020 H020 120.5 . . ?
F3 B1 F4 107.2(5) . . ?
F1 B1 F3 111.8(4) . . ?
F1 B1 F4 107.1(4) . . ?
F2 B1 F3 111.7(4) . . ?
F2 B1 F1 110.9(5) . . ?
F2 B1 F4 107.8(4) . . ?
C01S C022 C020 118.7(4) . . ?
C01S C022 H022 120.6 . . ?
C020 C022 H022 120.6 . . ?
Cl06 C023 Cl00 115.5(4) . . ?
Cl06 C023 H02A 108.4 . . ?
Cl06 C023 H02B 108.4 . . ?
Cl00 C023 H02A 108.4 . . ?
Cl00 C023 H02B 108.4 . . ?
H02A C023 H02B 107.5 . . ?

loop_
_geom_bond_atom_site_label_1
_geom_bond_atom_site_label_2
_geom_bond_distance
_geom_bond_site_symmetry_2
_geom_bond_publ_flag
Ru3 Cl1 2.4280(8) . ?
Ru3 N1 2.041(3) . ?
Ru3 N4 2.047(2) . ?
Ru3 N6 2.057(2) . ?
Ru3 N3 2.052(2) . ?
Ru3 N5 2.029(3) . ?
Ru1 P2 2.2822(8) . ?
Ru1 P1 2.2772(8) . ?
Ru1 C1 1.978(3) . ?
Ru1 C00R 2.267(3) . ?
Ru1 C00V 2.228(3) . ?
Ru1 C00Y 2.269(3) . ?
Ru1 C00Z 2.214(3) . ?
Ru1 C012 2.248(3) . ?
P2 C00D 1.838(3) . ?
P2 C00H 1.834(3) . ?
P2 C018 1.870(3) . ?
P1 C00Q 1.835(4) . ?
P1 C00S 1.821(3) . ?
P1 C014 1.836(3) . ?
Cl06 C023 1.695(7) . ?
Cl00 C023 1.703(8) . ?
N1 C1 1.150(4) . ?
N4 C00G 1.356(4) . ?
N4 C016 1.340(4) . ?
N6 C00K 1.332(4) . ?
N6 C010 1.352(4) . ?
N3 C00L 1.325(4) . ?
N3 C00U 1.364(4) . ?
N5 C00W 1.357(4) . ?
N5 C013 1.340(5) . ?
C00D C00O 1.372(5) . ?
C00D C01E 1.389(5) . ?
C00F H00F 0.9300 . ?
C00F C00G 1.387(4) . ?
C00F C019 1.367(5) . ?
C00G C00U 1.459(4) . ?
C00H C00T 1.384(5) . ?
C00H C01F 1.381(5) . ?
F3 B1 1.346(6) . ?
F1 B1 1.339(6) . ?
C00K H00K 0.9300 . ?
C00K C01B 1.379(5) . ?
C00L H00L 0.9300 . ?
C00L C00P 1.387(4) . ?
C00M H00M 0.9300 . ?
C00M C00U 1.381(4) . ?
C00M C011 1.377(5) . ?
F2 B1 1.323(6) . ?
C00O H00O 0.9300 . ?
C00O C01C 1.389(5) . ?
C00P H00P 0.9300 . ?
C00P C011 1.369(5) . ?
C00Q C01N 1.367(6) . ?
C00Q C01T 1.385(5) . ?
C00R C00Y 1.420(5) . ?
C00R C00Z 1.412(5) . ?
C00R C01G 1.509(5) . ?
C00S C01A 1.382(5) . ?
C00S C01J 1.387(5) . ?
C00T H00T 0.9300 . ?
C00T C01M 1.368(6) . ?
C00V C00Z 1.433(5) . ?
C00V C012 1.411(5) . ?
C00V C01Z 1.490(5) . ?
C00W C010 1.479(5) . ?
C00W C01S 1.373(5) . ?
F4 B1 1.372(7) . ?
C00Y C012 1.421(5) . ?
C00Y C01L 1.505(5) . ?
C00Z C01Y 1.510(5) . ?
C010 C01I 1.385(5) . ?
C011 H011 0.9300 . ?
C012 C01K 1.501(5) . ?
C013 H013 0.9300 . ?
C013 C020 1.378(5) . ?
C014 H01A 0.9700 . ?
C014 H01B 0.9700 . ?
C014 C018 1.522(5) . ?
C015 H015 0.9300 . ?
C015 C017 1.373(5) . ?
C015 C01V 1.372(6) . ?
C016 H016 0.9300 . ?
C016 C01H 1.375(5) . ?
C017 H017 0.9300 . ?
C017 C01A 1.382(5) . ?
C018 H01C 0.9700 . ?
C018 H01D 0.9700 . ?
C019 H019 0.9300 . ?
C019 C01H 1.371(5) . ?
C01A H01E 0.9300 . ?
C01B H01F 0.9300 . ?
C01B C01D 1.356(6) . ?
C01C H01G 0.9300 . ?
C01C C01U 1.363(7) . ?
C01D H01H 0.9300 . ?
C01D C01I 1.354(6) . ?
C01E H01I 0.9300 . ?
C01E C01Q 1.375(5) . ?
C01F H01J 0.9300 . ?
C01F C01O 1.394(5) . ?
C01G H01K 0.9600 . ?
C01G H01L 0.9600 . ?
C01G H01M 0.9600 . ?
C01H H01N 0.9300 . ?
C01I H01O 0.9300 . ?
C01J H01P 0.9300 . ?
C01J C01V 1.391(5) . ?
C01K H01Q 0.9600 . ?
C01K H01R 0.9600 . ?
C01K H01S 0.9600 . ?
C01L H01T 0.9600 . ?
C01L H01U 0.9600 . ?
C01L H01V 0.9600 . ?
C01M H01W 0.9300 . ?
C01M C01R 1.367(7) . ?
C01N H01X 0.9300 . ?
C01N C01W 1.397(6) . ?
C01O H01Y 0.9300 . ?
C01O C01R 1.369(6) . ?
C01P H01Z 0.9300 . ?
C01P C01W 1.354(8) . ?
C01P C01X 1.348(8) . ?
C01Q H01 0.9300 . ?
C01Q C01U 1.364(6) . ?
C01R H1 0.9300 . ?
C01S H2 0.9300 . ?
C01S C022 1.363(7) . ?
C01T H3 0.9300 . ?
C01T C01X 1.378(6) . ?
C01U H4 0.9300 . ?
C01V H5 0.9300 . ?
C01W H6 0.9300 . ?
C01X H7 0.9300 . ?
C01Y H8 0.9600 . ?
C01Y H 0.9600 . ?
C01Y HA 0.9600 . ?
C01Z H9 0.9600 . ?
C01Z HB 0.9600 . ?
C01Z HC 0.9600 . ?
C020 H020 0.9300 . ?
C020 C022 1.371(7) . ?
C022 H022 0.9300 . ?
C023 H02A 0.9700 . ?
C023 H02B 0.9700 . ?

loop_
_geom_torsion_atom_site_label_1
_geom_torsion_atom_site_label_2
_geom_torsion_atom_site_label_3
_geom_torsion_atom_site_label_4
_geom_torsion
_geom_torsion_site_symmetry_1
_geom_torsion_site_symmetry_2
_geom_torsion_site_symmetry_3
_geom_torsion_site_symmetry_4
_geom_torsion_publ_flag
Ru3 N4 C00G C00F 179.8(2) . . . . ?
Ru3 N4 C00G C00U 0.6(3) . . . . ?
Ru3 N4 C016 C01H -178.3(3) . . . . ?
Ru3 N6 C00K C01B 178.1(3) . . . . ?
Ru3 N6 C010 C00W -0.2(4) . . . . ?
Ru3 N6 C010 C01I -179.2(3) . . . . ?
Ru3 N3 C00L C00P 179.5(3) . . . . ?
Ru3 N3 C00U C00G -0.8(3) . . . . ?
Ru3 N3 C00U C00M 179.9(2) . . . . ?
Ru3 N5 C00W C010 7.0(4) . . . . ?
Ru3 N5 C00W C01S -175.1(3) . . . . ?
Ru3 N5 C013 C020 175.0(3) . . . . ?
Ru1 P2 C00D C00O 14.1(3) . . . . ?
Ru1 P2 C00D C01E -168.7(2) . . . . ?
Ru1 P2 C00H C00T 77.9(3) . . . . ?
Ru1 P2 C00H C01F -93.7(3) . . . . ?
Ru1 P2 C018 C014 11.4(3) . . . . ?
Ru1 P1 C00Q C01N 27.1(4) . . . . ?
Ru1 P1 C00Q C01T -148.2(3) . . . . ?
Ru1 P1 C00S C01A 57.8(3) . . . . ?
Ru1 P1 C00S C01J -115.0(3) . . . . ?
Ru1 P1 C014 C018 55.1(2) . . . . ?
Ru1 C00R C00Y C012 62.3(2) . . . . ?
Ru1 C00R C00Y C01L -129.4(4) . . . . ?
Ru1 C00R C00Z C00V -64.1(2) . . . . ?
Ru1 C00R C00Z C01Y 124.0(4) . . . . ?
Ru1 C00V C00Z C00R 65.4(2) . . . . ?
Ru1 C00V C00Z C01Y -122.8(4) . . . . ?
Ru1 C00V C012 C00Y -62.9(2) . . . . ?
Ru1 C00V C012 C01K 126.4(4) . . . . ?
Ru1 C00Y C012 C00V 61.9(2) . . . . ?
Ru1 C00Y C012 C01K -127.2(4) . . . . ?
P2 C00D C00O C01C 176.5(3) . . . . ?
P2 C00D C01E C01Q -177.4(3) . . . . ?
P2 C00H C00T C01M -170.8(3) . . . . ?
P2 C00H C01F C01O 170.7(3) . . . . ?
P1 C00Q C01N C01W -176.8(4) . . . . ?
P1 C00Q C01T C01X 174.5(3) . . . . ?
P1 C00S C01A C017 -174.5(3) . . . . ?
P1 C00S C01J C01V 173.0(3) . . . . ?
P1 C014 C018 P2 -41.0(3) . . . . ?
N4 C00G C00U N3 0.2(4) . . . . ?
N4 C00G C00U C00M 179.5(3) . . . . ?
N4 C016 C01H C019 -0.6(6) . . . . ?
N6 C00K C01B C01D -0.3(6) . . . . ?
N6 C010 C01I C01D 1.6(7) . . . . ?
N3 C00L C00P C011 0.1(5) . . . . ?
N5 C00W C010 N6 -4.4(5) . . . . ?
N5 C00W C010 C01I 174.5(4) . . . . ?
N5 C00W C01S C022 0.2(7) . . . . ?
N5 C013 C020 C022 -0.8(7) . . . . ?
C00D P2 C00H C00T -151.3(3) . . . . ?
C00D P2 C00H C01F 37.2(3) . . . . ?
C00D P2 C018 C014 -117.2(3) . . . . ?
C00D C00O C01C C01U 1.1(6) . . . . ?
C00D C01E C01Q C01U 0.6(6) . . . . ?
C00F C00G C00U N3 -179.0(3) . . . . ?
C00F C00G C00U C00M 0.3(5) . . . . ?
C00F C019 C01H C016 0.8(5) . . . . ?
C00G N4 C016 C01H -0.8(5) . . . . ?
C00G C00F C019 C01H 0.4(5) . . . . ?
C00H P2 C00D C00O -115.4(3) . . . . ?
C00H P2 C00D C01E 61.8(3) . . . . ?
C00H P2 C018 C014 138.8(3) . . . . ?
C00H C00T C01M C01R -0.5(7) . . . . ?
C00H C01F C01O C01R 0.9(6) . . . . ?
C00K N6 C010 C00W 176.0(3) . . . . ?
C00K N6 C010 C01I -2.9(5) . . . . ?
C00K C01B C01D C01I -1.1(7) . . . . ?
C00L N3 C00U C00G 178.1(3) . . . . ?
C00L N3 C00U C00M -1.2(4) . . . . ?
C00L C00P C011 C00M -0.4(5) . . . . ?
C00O C00D C01E C01Q -0.1(5) . . . . ?
C00O C01C C01U C01Q -0.6(6) . . . . ?
C00Q P1 C00S C01A -168.1(3) . . . . ?
C00Q P1 C00S C01J 19.1(3) . . . . ?
C00Q P1 C014 C018 -71.5(3) . . . . ?
C00Q C01N C01W C01P 2.4(8) . . . . ?
C00Q C01T C01X C01P 2.1(7) . . . . ?
C00R C00Y C012 Ru1 -62.9(2) . . . . ?
C00R C00Y C012 C00V -1.0(4) . . . . ?
C00R C00Y C012 C01K 169.9(3) . . . . ?
C00S P1 C00Q C01N -104.9(3) . . . . ?
C00S P1 C00Q C01T 79.7(3) . . . . ?
C00S P1 C014 C018 -179.0(2) . . . . ?
C00S C01J C01V C015 0.4(6) . . . . ?
C00T C00H C01F C01O -1.2(6) . . . . ?
C00T C01M C01R C01O 0.1(7) . . . . ?
C00U N3 C00L C00P 0.7(5) . . . . ?
C00U C00M C011 C00P 0.0(5) . . . . ?
C00W N5 C013 C020 -0.4(6) . . . . ?
C00W C010 C01I C01D -177.2(4) . . . . ?
C00W C01S C022 C020 -1.4(8) . . . . ?
C00Y C00R C00Z Ru1 61.5(2) . . . . ?
C00Y C00R C00Z C00V -2.6(4) . . . . ?
C00Y C00R C00Z C01Y -174.5(3) . . . . ?
C00Z C00R C00Y Ru1 -60.1(2) . . . . ?
C00Z C00R C00Y C012 2.2(4) . . . . ?
C00Z C00R C00Y C01L 170.5(3) . . . . ?
C00Z C00V C012 Ru1 62.3(2) . . . . ?
C00Z C00V C012 C00Y -0.6(4) . . . . ?
C00Z C00V C012 C01K -171.3(3) . . . . ?
C010 N6 C00K C01B 2.3(5) . . . . ?
C010 C00W C01S C022 177.8(5) . . . . ?
C011 C00M C00U N3 0.9(5) . . . . ?
C011 C00M C00U C00G -178.4(3) . . . . ?
C012 C00V C00Z Ru1 -63.4(2) . . . . ?
C012 C00V C00Z C00R 2.0(4) . . . . ?
C012 C00V C00Z C01Y 173.8(3) . . . . ?
C013 N5 C00W C010 -177.2(3) . . . . ?
C013 N5 C00W C01S 0.7(5) . . . . ?
C013 C020 C022 C01S 1.6(8) . . . . ?
C014 P1 C00Q C01N 143.6(3) . . . . ?
C014 P1 C00Q C01T -31.8(3) . . . . ?
C014 P1 C00S C01A -61.4(3) . . . . ?
C014 P1 C00S C01J 125.8(3) . . . . ?
C015 C017 C01A C00S 2.2(6) . . . . ?
C016 N4 C00G C00F 2.0(4) . . . . ?
C016 N4 C00G C00U -177.2(3) . . . . ?
C017 C015 C01V C01J 0.3(6) . . . . ?
C018 P2 C00D C00O 136.2(3) . . . . ?
C018 P2 C00D C01E -46.6(3) . . . . ?
C018 P2 C00H C00T -44.6(3) . . . . ?
C018 P2 C00H C01F 143.8(3) . . . . ?
C019 C00F C00G N4 -1.8(5) . . . . ?
C019 C00F C00G C00U 177.3(3) . . . . ?
C01A C00S C01J C01V 0.1(6) . . . . ?
C01B C01D C01I C010 0.4(7) . . . . ?
C01E C00D C00O C01C -0.7(5) . . . . ?
C01E C01Q C01U C01C -0.2(6) . . . . ?
C01F C00H C00T C01M 1.0(6) . . . . ?
C01F C01O C01R C01M -0.3(7) . . . . ?
C01G C00R C00Y Ru1 127.2(4) . . . . ?
C01G C00R C00Y C012 -170.5(3) . . . . ?
C01G C00R C00Y C01L -2.2(6) . . . . ?
C01G C00R C00Z Ru1 -125.4(3) . . . . ?
C01G C00R C00Z C00V 170.5(3) . . . . ?
C01G C00R C00Z C01Y -1.3(5) . . . . ?
C01J C00S C01A C017 -1.4(5) . . . . ?
C01L C00Y C012 Ru1 128.4(3) . . . . ?
C01L C00Y C012 C00V -169.7(3) . . . . ?
C01L C00Y C012 C01K 1.2(5) . . . . ?
C01N C00Q C01T C01X -0.9(6) . . . . ?
C01S C00W C010 N6 177.8(4) . . . . ?
C01S C00W C010 C01I -3.3(7) . . . . ?
C01T C00Q C01N C01W -1.3(7) . . . . ?
C01V C015 C017 C01A -1.6(6) . . . . ?
C01W C01P C01X C01T -1.0(8) . . . . ?
C01X C01P C01W C01N -1.3(8) . . . . ?
C01Z C00V C00Z Ru1 122.8(4) . . . . ?
C01Z C00V C00Z C00R -171.8(3) . . . . ?
C01Z C00V C00Z C01Y 0.0(6) . . . . ?
C01Z C00V C012 Ru1 -124.0(4) . . . . ?
C01Z C00V C012 C00Y 173.1(3) . . . . ?
C01Z C00V C012 C01K 2.4(6) . . . . ?
